data_2217727
loop_
_publ_author_name
'Tahir, M. Nawaz'
'Shafiq, Muhammad'
'Khan, Islam Ullah'
'Siddiqui, Waseeq Ahmad'
'Arshad, Muhammad Nadeem'

_publ_section_title
;
 1-Methyl-1<i>H</i>-2,1-benzothiazin-4(3<i>H</i>)-one 2,2-dioxide
;
_journal_coeditor_code BQ2063
_journal_issue 3
_journal_name_full 'Acta Crystallographica Section E'
_journal_page_first o557
_journal_paper_doi 10.1107/S1600536808003498
_journal_volume 64
_journal_year 2008
_chemical_formula_iupac 'C9 H9  N O3 S'
_chemical_formula_moiety 'C9 H9 N O3 S'
_chemical_formula_sum 'C9 H9 N O3 S'
_chemical_formula_weight 211.23
_chemical_name_systematic
;
1-Methyl-1H-2,1-benzothiazin-4(3H)-one 2,2-dioxide
;
_space_group_IT_number 2
_symmetry_cell_setting triclinic
_symmetry_space_group_name_Hall '-P 1'
_symmetry_space_group_name_H-M 'P -1'
_atom_sites_solution_hydrogens geom
_atom_sites_solution_primary direct
_atom_sites_solution_secondary difmap
_audit_creation_method SHELXL-97
_cell_angle_alpha 67.691(2)
_cell_angle_beta 70.467(2)
_cell_angle_gamma 66.327(2)
_cell_formula_units_Z 2
_cell_length_a 7.4553(4)
_cell_length_b 8.5437(4)
_cell_length_c 8.7097(4)
_cell_measurement_reflns_used 1678
_cell_measurement_temperature 296(2)
_cell_measurement_theta_max 25.94
_cell_measurement_theta_min 2.59
_cell_volume 459.09(4)
_computing_cell_refinement 'APEX2 (Bruker, 2007)'
_computing_data_collection 'APEX2 (Bruker, 2007)'
_computing_data_reduction 'SAINT (Bruker, 2007)'
_computing_molecular_graphics 'ORTEP-3 for Windows (Farrugia, 1997) and PLATON (Spek, 2003)'
_computing_publication_material 'WinGX (Farrugia, 1999) and PLATON (Spek, 2003)'
_computing_structure_refinement 'SHELXL97 (Sheldrick, 2008)'
_computing_structure_solution 'SHELXS97 (Sheldrick, 2008)'
_diffrn_ambient_temperature 296(2)
_diffrn_detector_area_resol_mean 7.50
_diffrn_measured_fraction_theta_full 0.996
_diffrn_measured_fraction_theta_max 0.996
_diffrn_measurement_device_type 'Bruker Kappa-APEXII CCD'
_diffrn_measurement_method \w
_diffrn_radiation_monochromator graphite
_diffrn_radiation_source 'fine-focus sealed tube'
_diffrn_radiation_type 'MoK\a radiation'
_diffrn_radiation_wavelength 0.71073
_diffrn_reflns_av_R_equivalents 0.0195
_diffrn_reflns_av_sigmaI/netI 0.0147
_diffrn_reflns_limit_h_max 9
_diffrn_reflns_limit_h_min -9
_diffrn_reflns_limit_k_max 10
_diffrn_reflns_limit_k_min -10
_diffrn_reflns_limit_l_max 10
_diffrn_reflns_limit_l_min -10
_diffrn_reflns_number 7205
_diffrn_reflns_theta_full 25.94
_diffrn_reflns_theta_max 25.94
_diffrn_reflns_theta_min 2.59
_diffrn_standards_number 0
_exptl_absorpt_coefficient_mu 0.330
_exptl_absorpt_correction_T_max 0.971
_exptl_absorpt_correction_T_min 0.952
_exptl_absorpt_correction_type multi-scan
_exptl_absorpt_process_details '(SADABS; Bruker, 2007)'
_exptl_crystal_colour Colourless
_exptl_crystal_density_diffrn 1.528
_exptl_crystal_density_method 'not measured'
_exptl_crystal_description prismatic
_exptl_crystal_F_000 220
_exptl_crystal_size_max 0.20
_exptl_crystal_size_mid 0.15
_exptl_crystal_size_min 0.10
_refine_diff_density_max 0.218
_refine_diff_density_min -0.419
_refine_ls_extinction_method none
_refine_ls_goodness_of_fit_ref 1.086
_refine_ls_hydrogen_treatment constr
_refine_ls_matrix_type full
_refine_ls_number_parameters 127
_refine_ls_number_reflns 1678
_refine_ls_number_restraints 0
_refine_ls_restrained_S_all 1.086
_refine_ls_R_factor_all 0.0340
_refine_ls_R_factor_gt 0.0319
_refine_ls_shift/su_max 0.000
_refine_ls_shift/su_mean 0.000
_refine_ls_structure_factor_coef Fsqd
_refine_ls_weighting_details 'calc w=1/[\s^2^(Fo^2^)+(0.0531P)^2^+0.1411P] where P=(Fo^2^+2Fc^2^)/3'
_refine_ls_weighting_scheme calc
_refine_ls_wR_factor_gt 0.0915
_refine_ls_wR_factor_ref 0.0945
_reflns_number_gt 1678
_reflns_number_total 1787
_reflns_threshold_expression I>2\s(I)
_cod_data_source_file bq2063.cif
_cod_data_source_block I
_cod_database_code 2217727
_cod_database_fobs_code 2217727

loop_
_symmetry_equiv_pos_as_xyz
'x, y, z'
'-x, -y, -z'

loop_
_atom_site_type_symbol
_atom_site_label
_atom_site_fract_x
_atom_site_fract_y
_atom_site_fract_z
_atom_site_U_iso_or_equiv
_atom_site_adp_type
_atom_site_calc_flag
_atom_site_refinement_flags
_atom_site_occupancy
S S1 0.18773(6) 0.94371(5) 0.15987(5) 0.03811(16) Uani d . 1
O O1 -0.02000(18) 0.95817(16) 0.20416(15) 0.0472(3) Uani d . 1
O O2 0.2454(2) 1.09673(18) 0.05037(17) 0.0618(4) Uani d . 1
O O3 0.3153(2) 0.46358(19) 0.16958(19) 0.0641(4) Uani d . 1
N N1 0.2759(2) 0.87608(18) 0.33158(17) 0.0410(3) Uani d . 1
C C1 0.2522(2) 0.71412(19) 0.45108(18) 0.0327(3) Uani d . 1
C C2 0.2208(3) 0.6907(2) 0.6241(2) 0.0447(4) Uani d . 1
H H2 0.2151 0.7814 0.6616 0.054 Uiso calc R 1
C C3 0.1982(3) 0.5318(3) 0.7405(2) 0.0540(5) Uani d . 1
H H3 0.1782 0.5166 0.8559 0.065 Uiso calc R 1
C C4 0.2048(3) 0.3964(3) 0.6881(2) 0.0548(5) Uani d . 1
H H4 0.1883 0.2908 0.7672 0.066 Uiso calc R 1
C C5 0.2359(2) 0.4185(2) 0.5186(2) 0.0462(4) Uani d . 1
H H5 0.2398 0.3270 0.4833 0.055 Uiso calc R 1
C C6 0.2618(2) 0.57543(19) 0.39688(19) 0.0341(3) Uani d . 1
C C7 0.2997(2) 0.5863(2) 0.2155(2) 0.0399(4) Uani d . 1
C C8 0.3241(3) 0.7571(2) 0.0823(2) 0.0434(4) Uani d . 1
H H8A 0.2785 0.7728 -0.0162 0.052 Uiso calc R 1
H H8B 0.4650 0.7481 0.0465 0.052 Uiso calc R 1
C C9 0.3194(3) 1.0018(3) 0.3773(3) 0.0555(5) Uani d . 1
H H9A 0.3301 1.1026 0.2801 0.083 Uiso calc R 1
H H9B 0.4436 0.9450 0.4149 0.083 Uiso calc R 1
H H9C 0.2133 1.0409 0.4671 0.083 Uiso calc R 1

loop_
_atom_site_aniso_label
_atom_site_aniso_U_11
_atom_site_aniso_U_22
_atom_site_aniso_U_33
_atom_site_aniso_U_12
_atom_site_aniso_U_13
_atom_site_aniso_U_23
S1 0.0511(3) 0.0305(2) 0.0313(2) -0.01201(17) -0.01384(17) -0.00395(16)
O1 0.0486(7) 0.0447(7) 0.0460(7) -0.0040(5) -0.0179(5) -0.0152(5)
O2 0.0921(11) 0.0419(7) 0.0480(7) -0.0301(7) -0.0247(7) 0.0087(6)
O3 0.0813(10) 0.0563(8) 0.0664(9) -0.0287(7) 0.0007(7) -0.0364(7)
N1 0.0614(9) 0.0327(7) 0.0371(7) -0.0211(6) -0.0205(6) -0.0033(6)
C1 0.0317(7) 0.0311(7) 0.0322(7) -0.0082(6) -0.0092(6) -0.0055(6)
C2 0.0462(9) 0.0493(10) 0.0356(8) -0.0100(7) -0.0121(7) -0.0113(7)
C3 0.0454(10) 0.0683(13) 0.0313(8) -0.0154(9) -0.0091(7) 0.0017(8)
C4 0.0474(10) 0.0477(10) 0.0511(11) -0.0196(8) -0.0126(8) 0.0116(8)
C5 0.0414(9) 0.0330(8) 0.0580(11) -0.0132(7) -0.0129(8) -0.0029(7)
C6 0.0304(7) 0.0293(7) 0.0386(8) -0.0084(6) -0.0068(6) -0.0072(6)
C7 0.0364(8) 0.0391(8) 0.0458(9) -0.0101(6) -0.0046(6) -0.0193(7)
C8 0.0500(9) 0.0451(9) 0.0317(8) -0.0113(7) -0.0055(7) -0.0141(7)
C9 0.0770(13) 0.0443(10) 0.0624(11) -0.0274(9) -0.0267(10) -0.0143(8)

loop_
_atom_type_symbol
_atom_type_description
_atom_type_scat_dispersion_real
_atom_type_scat_dispersion_imag
_atom_type_scat_source
C C 0.0033 0.0016 'International Tables Vol C Tables 4.2.6.8 and 6.1.1.4'
H H 0.0000 0.0000 'International Tables Vol C Tables 4.2.6.8 and 6.1.1.4'
N N 0.0061 0.0033 'International Tables Vol C Tables 4.2.6.8 and 6.1.1.4'
O O 0.0106 0.0060 'International Tables Vol C Tables 4.2.6.8 and 6.1.1.4'
S S 0.1246 0.1234 'International Tables Vol C Tables 4.2.6.8 and 6.1.1.4'

loop_
_geom_angle_atom_site_label_1
_geom_angle_atom_site_label_2
_geom_angle_atom_site_label_3
_geom_angle
_geom_angle_publ_flag
O2 S1 O1 118.32(8) y
O2 S1 N1 107.31(8) y
O1 S1 N1 110.55(7) y
O2 S1 C8 111.61(9) y
O1 S1 C8 107.95(8) y
N1 S1 C8 99.47(8) y
C1 N1 C9 121.70(14) n
C1 N1 S1 116.58(10) n
C9 N1 S1 119.32(12) n
C2 C1 C6 119.27(14) n
C2 C1 N1 120.09(14) n
C6 C1 N1 120.63(13) n
C3 C2 C1 119.87(17) n
C3 C2 H2 120.1 n
C1 C2 H2 120.1 n
C4 C3 C2 121.05(17) n
C4 C3 H3 119.5 n
C2 C3 H3 119.5 n
C5 C4 C3 119.31(16) n
C5 C4 H4 120.3 n
C3 C4 H4 120.3 n
C4 C5 C6 121.56(17) n
C4 C5 H5 119.2 n
C6 C5 H5 119.2 n
C5 C6 C1 118.92(15) n
C5 C6 C7 117.93(14) n
C1 C6 C7 123.14(14) n
O3 C7 C6 122.71(16) y
O3 C7 C8 118.80(15) y
C6 C7 C8 118.48(13) n
C7 C8 S1 111.72(11) n
C7 C8 H8A 109.3 n
S1 C8 H8A 109.3 n
C7 C8 H8B 109.3 n
S1 C8 H8B 109.3 n
H8A C8 H8B 107.9 n
N1 C9 H9A 109.5 n
N1 C9 H9B 109.5 n
H9A C9 H9B 109.5 n
N1 C9 H9C 109.5 n
H9A C9 H9C 109.5 n
H9B C9 H9C 109.5 n

loop_
_geom_bond_atom_site_label_1
_geom_bond_atom_site_label_2
_geom_bond_distance
_geom_bond_publ_flag
S1 O2 1.4262(13) y
S1 O1 1.4302(13) y
S1 N1 1.6429(13) y
S1 C8 1.7574(17) y
O3 C7 1.209(2) n
N1 C1 1.4175(18) n
N1 C9 1.452(2) n
C1 C2 1.393(2) n
C1 C6 1.402(2) n
C2 C3 1.387(2) n
C2 H2 0.9300 n
C3 C4 1.375(3) n
C3 H3 0.9300 n
C4 C5 1.365(3) n
C4 H4 0.9300 n
C5 C6 1.397(2) n
C5 H5 0.9300 n
C6 C7 1.482(2) n
C7 C8 1.515(2) n
C8 H8A 0.9700 n
C8 H8B 0.9700 n
C9 H9A 0.9600 n
C9 H9B 0.9600 n
C9 H9C 0.9600 n

loop_
_geom_hbond_atom_site_label_D
_geom_hbond_atom_site_label_H
_geom_hbond_atom_site_label_A
_geom_hbond_site_symmetry_A
_geom_hbond_distance_DH
_geom_hbond_distance_HA
_geom_hbond_distance_DA
_geom_hbond_angle_DHA
C2 H2 O1 2_576 0.93 2.58 3.432(2) 152
C4 H4 O2 1_546 0.93 2.46 3.238(3) 142
C9 H9A O2 1_555 0.96 2.31 2.830(3) 113

loop_
_geom_torsion_atom_site_label_1
_geom_torsion_atom_site_label_2
_geom_torsion_atom_site_label_3
_geom_torsion_atom_site_label_4
_geom_torsion
_geom_torsion_publ_flag
O2 S1 N1 C1 -174.04(12) n
O1 S1 N1 C1 55.60(13) n
C8 S1 N1 C1 -57.74(13) n
O2 S1 N1 C9 23.23(18) n
O1 S1 N1 C9 -107.13(15) n
C8 S1 N1 C9 139.53(15) n
C9 N1 C1 C2 15.9(2) n
S1 N1 C1 C2 -146.39(13) n
C9 N1 C1 C6 -163.48(16) n
S1 N1 C1 C6 34.24(18) n
C6 C1 C2 C3 -0.5(2) n
N1 C1 C2 C3 -179.84(14) n
C1 C2 C3 C4 -0.4(3) n
C2 C3 C4 C5 0.6(3) n
C3 C4 C5 C6 0.2(3) n
C4 C5 C6 C1 -1.1(2) n
C4 C5 C6 C7 178.55(15) n
C2 C1 C6 C5 1.2(2) n
N1 C1 C6 C5 -179.41(14) n
C2 C1 C6 C7 -178.43(14) n
N1 C1 C6 C7 0.9(2) n
C5 C6 C7 O3 -2.5(2) n
C1 C6 C7 O3 177.15(16) n
C5 C6 C7 C8 178.83(14) n
C1 C6 C7 C8 -1.5(2) n
O3 C7 C8 S1 151.98(15) n
C6 C7 C8 S1 -29.30(18) n
O2 S1 C8 C7 166.75(12) n
O1 S1 C8 C7 -61.58(13) n
N1 S1 C8 C7 53.77(13) n

loop_
_cod_related_entry_id
_cod_related_entry_database
_cod_related_entry_code
1 ChemSpider 2019146
